data_2022757
loop_
_publ_author_name
'Schmidt, Annika'
'Jourdain, Isabelle'
'Knorr, Michael'
'Strohmann, Carsten'

_publ_section_title
;
 Crystal structure and Hirshfeld analysis of
 <i>trans</i>-di-iodido-bis-[(methyl-sulfan-yl)benzene-&#x3ba;<i>S</i>]platinum(II).
;
_journal_coeditor_code JY2030
_journal_issue 'Pt 5'
_journal_name_full 'Acta crystallographica. Section E, Crystallographic communications'
_journal_page_first 516
_journal_page_last 520
_journal_paper_doi 10.1107/S2056989023003717
_journal_volume 79
_journal_year 2023
_chemical_formula_iupac '[Pt I2 (C7 H8 I1)2]'
_chemical_formula_moiety 'C14 H16 I2 Pt S2'
_chemical_formula_sum 'C14 H16 I2 Pt S2'
_chemical_formula_weight 697.28
_chemical_name_systematic
;
<i>trans</i>-Diiodidobis[(methylsulfanyl)benzene-\k<i>S</i>]platinum(II)
;
_space_group_crystal_system monoclinic
_space_group_IT_number 14
_space_group_name_Hall '-P 2ybc'
_space_group_name_H-M_alt 'P 1 21/c 1'
_atom_sites_solution_hydrogens geom
_atom_sites_solution_primary dual
_audit_creation_method
;
Olex2 1.5
(compiled 2023.02.24 svn.rf166f9f3 for OlexSys, GUI svn.r6725)
;
_cell_angle_alpha 90
_cell_angle_beta 107.6450(10)
_cell_angle_gamma 90
_cell_formula_units_Z 2
_cell_length_a 9.5796(3)
_cell_length_b 9.5104(3)
_cell_length_c 9.7960(3)
_cell_measurement_reflns_used 9775
_cell_measurement_temperature 100.0
_cell_measurement_theta_max 36.31
_cell_measurement_theta_min 3.06
_cell_volume 850.48(5)
_computing_cell_refinement
;
SAINT V8.38A (Bruker, 2018)
;
_computing_data_collection
;
APEX2 (Bruker, 2018)
;
_computing_data_reduction
;
SAINT V8.38A (Bruker, 2018)
;
_computing_molecular_graphics
;
Olex2 1.5 (Dolomanov <i>et al.</i>,  2009)
;
_computing_publication_material
;
publCIF (Westrip, 2010)
;
_computing_structure_refinement
;
<i>SHELXL2019/2</i> (Sheldrick, 2015b)
;
_computing_structure_solution
;
<i>SHELXT2014/5</i> (Sheldrick, 2015a)
;
_diffrn_ambient_temperature 100.0
_diffrn_detector 'Bruker D8 VENTURE area detector'
_diffrn_detector_area_resol_mean 10.4167
_diffrn_measured_fraction_theta_full 1.000
_diffrn_measured_fraction_theta_max 1.000
_diffrn_measurement_device 'four-circle diffractometer'
_diffrn_measurement_device_type 'Bruker APEXII CCD'
_diffrn_measurement_method '\w and \f scans'
_diffrn_radiation_monochromator 'HELIOS mirror optics'
_diffrn_radiation_probe x-ray
_diffrn_radiation_type MoK\a
_diffrn_radiation_wavelength 0.71073
_diffrn_reflns_av_R_equivalents 0.0378
_diffrn_reflns_av_unetI/netI 0.0229
_diffrn_reflns_limit_h_max 15
_diffrn_reflns_limit_h_min -15
_diffrn_reflns_limit_k_max 15
_diffrn_reflns_limit_k_min -15
_diffrn_reflns_limit_l_max 16
_diffrn_reflns_limit_l_min -16
_diffrn_reflns_number 27554
_diffrn_reflns_theta_full 25.242
_diffrn_reflns_theta_max 36.323
_diffrn_reflns_theta_min 2.231
_diffrn_source 'microfocus sealed X-ray tube'
_diffrn_source_current 1.0
_diffrn_source_power 0.05
_diffrn_source_voltage 50.0
_diffrn_standards_number 0
_exptl_absorpt_coefficient_mu 12.110
_exptl_absorpt_correction_T_max 0.4977
_exptl_absorpt_correction_T_min 0.2632
_exptl_absorpt_correction_type multi-scan
_exptl_absorpt_process_details
;
(SADABS; Krause <i>et al.</i>,  2015)
;
_exptl_crystal_colour red
_exptl_crystal_density_diffrn 2.723
_exptl_crystal_description prism
_exptl_crystal_F_000 632
_exptl_crystal_size_max 0.314
_exptl_crystal_size_mid 0.248
_exptl_crystal_size_min 0.197
_refine_diff_density_max 2.263
_refine_diff_density_min -1.795
_refine_ls_extinction_method none
_refine_ls_goodness_of_fit_ref 1.170
_refine_ls_hydrogen_treatment constr
_refine_ls_matrix_type full
_refine_ls_number_parameters 89
_refine_ls_number_reflns 4125
_refine_ls_number_restraints 0
_refine_ls_restrained_S_all 1.170
_refine_ls_R_factor_all 0.0214
_refine_ls_R_factor_gt 0.0207
_refine_ls_shift/su_max 0.002
_refine_ls_shift/su_mean 0.000
_refine_ls_structure_factor_coef Fsqd
_refine_ls_weighting_details 'w=1/[\s^2^(Fo^2^)+(0.0193P)^2^+1.6484P] where P=(Fo^2^+2Fc^2^)/3'
_refine_ls_weighting_scheme calc
_refine_ls_wR_factor_gt 0.0521
_refine_ls_wR_factor_ref 0.0525
_reflns_number_gt 4033
_reflns_number_total 4125
_reflns_threshold_expression 'I > 2\s(I)'
_cod_data_source_file jy2030sup1.cif
_cod_data_source_block I
_cod_depositor_comments 'Adding full bibliography for 2022757.cif.'
_cod_database_code 2022757
_cod_database_fobs_code 2022757
_shelx_space_group_comment
;
The symmetry employed for this shelxl refinement is uniquely defined
by the following loop, which should always be used as a source of
symmetry information in preference to the above space-group names.
They are only intended as comments.
;

loop_
_space_group_symop_operation_xyz
'x, y, z'
'-x, y+1/2, -z+1/2'
'-x, -y, -z'
'x, -y-1/2, z-1/2'

loop_
_atom_site_type_symbol
_atom_site_label
_atom_site_fract_x
_atom_site_fract_y
_atom_site_fract_z
_atom_site_U_iso_or_equiv
_atom_site_adp_type
_atom_site_calc_flag
_atom_site_occupancy
_atom_site_disorder_assembly
_atom_site_disorder_group
Pt Pt1 0.500000 0.500000 0.500000 0.01069(3) Uani d 1 . .
I I1 0.67448(2) 0.70668(2) 0.48539(2) 0.01650(4) Uani d 1 . .
S S1 0.66656(6) 0.45396(6) 0.72234(6) 0.01359(8) Uani d 1 . .
C C3 0.7382(3) 0.1669(2) 0.7476(2) 0.0159(3) Uani d 1 . .
H H3 0.668801 0.154647 0.798352 0.019 Uiso calc 1 . .
C C7 0.8623(2) 0.3176(2) 0.6213(3) 0.0168(4) Uani d 1 . .
H H7 0.876638 0.407868 0.586351 0.020 Uiso calc 1 . .
C C2 0.7595(2) 0.2989(2) 0.6957(2) 0.0134(3) Uani d 1 . .
C C1 0.5743(3) 0.3994(3) 0.8486(2) 0.0188(4) Uani d 1 . .
H H1A 0.518020 0.478370 0.868893 0.028 Uiso calc 1 . .
H H1B 0.646855 0.368646 0.937513 0.028 Uiso calc 1 . .
H H1C 0.507882 0.321330 0.807968 0.028 Uiso calc 1 . .
C C4 0.8199(3) 0.0527(3) 0.7244(3) 0.0200(4) Uani d 1 . .
H H4 0.806058 -0.037609 0.759612 0.024 Uiso calc 1 . .
C C5 0.9216(3) 0.0705(3) 0.6501(3) 0.0216(4) Uani d 1 . .
H H5 0.976478 -0.007512 0.633993 0.026 Uiso calc 1 . .
C C6 0.9426(3) 0.2037(3) 0.5991(3) 0.0209(4) Uani d 1 . .
H H6 1.012472 0.216130 0.549005 0.025 Uiso calc 1 . .

loop_
_atom_site_aniso_label
_atom_site_aniso_U_11
_atom_site_aniso_U_22
_atom_site_aniso_U_33
_atom_site_aniso_U_12
_atom_site_aniso_U_13
_atom_site_aniso_U_23
Pt1 0.01172(5) 0.00914(5) 0.01237(5) 0.00010(3) 0.00539(3) 0.00002(3)
I1 0.01712(6) 0.01357(6) 0.02033(7) -0.00397(4) 0.00794(5) 0.00006(4)
S1 0.0149(2) 0.0124(2) 0.01360(19) -0.00016(15) 0.00455(16) -0.00055(15)
C3 0.0176(8) 0.0150(8) 0.0162(8) 0.0008(7) 0.0067(7) 0.0012(7)
C7 0.0142(8) 0.0170(9) 0.0205(9) -0.0018(7) 0.0073(7) -0.0004(7)
C2 0.0135(8) 0.0132(8) 0.0134(8) -0.0002(6) 0.0039(6) -0.0010(6)
C1 0.0226(10) 0.0214(10) 0.0147(8) 0.0047(8) 0.0092(7) 0.0018(7)
C4 0.0229(10) 0.0164(9) 0.0206(10) 0.0038(7) 0.0063(8) 0.0029(7)
C5 0.0194(10) 0.0210(10) 0.0244(11) 0.0073(8) 0.0065(8) -0.0001(8)
C6 0.0149(9) 0.0243(11) 0.0257(11) 0.0010(8) 0.0094(8) -0.0012(8)

loop_
_atom_type_symbol
_atom_type_description
_atom_type_scat_dispersion_real
_atom_type_scat_dispersion_imag
_atom_type_scat_source
C C 0.0033 0.0016 'International Tables Vol C Tables 4.2.6.8 and 6.1.1.4'
H H 0.0000 0.0000 'International Tables Vol C Tables 4.2.6.8 and 6.1.1.4'
I I -0.4742 1.8119 'International Tables Vol C Tables 4.2.6.8 and 6.1.1.4'
Pt Pt -1.7033 8.3905 'International Tables Vol C Tables 4.2.6.8 and 6.1.1.4'
S S 0.1246 0.1234 'International Tables Vol C Tables 4.2.6.8 and 6.1.1.4'

loop_
_geom_angle_atom_site_label_1
_geom_angle_atom_site_label_2
_geom_angle_atom_site_label_3
_geom_angle_site_symmetry_1
_geom_angle_site_symmetry_3
_geom_angle
_geom_angle_publ_flag
I1 Pt1 I1 3_666 . 180.0 y
S1 Pt1 I1 3_666 . 94.358(14) ?
S1 Pt1 I1 . 3_666 94.359(14) y
S1 Pt1 I1 . . 85.641(14) y
S1 Pt1 I1 3_666 3_666 85.643(14) ?
S1 Pt1 S1 . 3_666 180.0 ?
C2 S1 Pt1 . . 104.52(7) ?
C2 S1 C1 . . 103.46(11) y
C1 S1 Pt1 . . 111.00(8) ?
C2 C3 H3 . . 120.3 ?
C2 C3 C4 . . 119.3(2) ?
C4 C3 H3 . . 120.3 ?
C2 C7 H7 . . 120.2 ?
C6 C7 H7 . . 120.2 ?
C6 C7 C2 . . 119.6(2) ?
C3 C2 S1 . . 123.88(17) ?
C3 C2 C7 . . 120.5(2) ?
C7 C2 S1 . . 115.60(17) ?
S1 C1 H1A . . 109.5 ?
S1 C1 H1B . . 109.5 ?
S1 C1 H1C . . 109.5 ?
H1A C1 H1B . . 109.5 ?
H1A C1 H1C . . 109.5 ?
H1B C1 H1C . . 109.5 ?
C3 C4 H4 . . 119.8 ?
C5 C4 C3 . . 120.4(2) ?
C5 C4 H4 . . 119.8 ?
C4 C5 H5 . . 120.1 ?
C4 C5 C6 . . 119.7(2) ?
C6 C5 H5 . . 120.1 ?
C7 C6 C5 . . 120.4(2) ?
C7 C6 H6 . . 119.8 ?
C5 C6 H6 . . 119.8 ?

loop_
_geom_bond_atom_site_label_1
_geom_bond_atom_site_label_2
_geom_bond_site_symmetry_2
_geom_bond_distance
_geom_bond_publ_flag
Pt1 I1 . 2.61205(15) y
Pt1 I1 3_666 2.61204(15) ?
Pt1 S1 3_666 2.3183(5) ?
Pt1 S1 . 2.3183(5) y
S1 C2 . 1.782(2) y
S1 C1 . 1.800(2) y
C3 H3 . 0.9500 ?
C3 C2 . 1.393(3) ?
C3 C4 . 1.397(3) ?
C7 H7 . 0.9500 ?
C7 C2 . 1.403(3) ?
C7 C6 . 1.383(3) ?
C1 H1A . 0.9800 ?
C1 H1B . 0.9800 ?
C1 H1C . 0.9800 ?
C4 H4 . 0.9500 ?
C4 C5 . 1.392(4) ?
C5 H5 . 0.9500 ?
C5 C6 . 1.398(4) ?
C6 H6 . 0.9500 ?

loop_
_geom_torsion_atom_site_label_1
_geom_torsion_atom_site_label_2
_geom_torsion_atom_site_label_3
_geom_torsion_atom_site_label_4
_geom_torsion_site_symmetry_1
_geom_torsion_site_symmetry_2
_geom_torsion_site_symmetry_3
_geom_torsion_site_symmetry_4
_geom_torsion
_geom_torsion_publ_flag
Pt1 S1 C2 C3 . . . . -107.26(19) ?
Pt1 S1 C2 C7 . . . . 74.82(17) ?
C3 C4 C5 C6 . . . . 0.4(4) ?
C2 C3 C4 C5 . . . . 0.0(4) ?
C2 C7 C6 C5 . . . . 0.2(4) ?
C1 S1 C2 C3 . . . . 9.0(2) ?
C1 S1 C2 C7 . . . . -168.90(18) ?
C4 C3 C2 S1 . . . . -178.09(18) ?
C4 C3 C2 C7 . . . . -0.3(3) ?
C4 C5 C6 C7 . . . . -0.5(4) ?
C6 C7 C2 S1 . . . . 178.21(19) ?
C6 C7 C2 C3 . . . . 0.2(3) ?
